data_1532320
loop_
_publ_author_name
'Speakman, S.A.'
'Richardson, J.W.jr.'
'Mitchell, B.J.'
'Misture, S.T.'

_publ_section_title
;
 In-situ diffraction study of Ba2 In2 O5
;
_journal_name_full 'Solid State Ionics'
_journal_page_first 247
_journal_page_last 259
_journal_volume 149
_journal_year 2002
_chemical_formula_sum 'Ba2.112 In2.28 O5.116'
_chemical_name_systematic 'Ba2.11 In2.18 O5.12'
_space_group_IT_number 74
_symmetry_space_group_name_Hall '-I 2 2b'
_symmetry_space_group_name_H-M 'I c m m'
_cell_angle_alpha 90
_cell_angle_beta 90
_cell_angle_gamma 90
_cell_formula_units_Z 4
_cell_length_a 6.0864
_cell_length_b 16.7903
_cell_length_c 5.9697
_cell_volume 610.058
_citation_journal_id_ASTM SSIOD3
_cod_data_source_file Speakman_SSIOD3_2002_846.cif
_cod_data_source_block Ba2.112In2.28O5.116
_cod_original_cell_volume 610.0585
_cod_original_sg_symbol_Hall '-I 2b 2 (z,y,-x)'
_cod_database_code 1532320

loop_
_symmetry_equiv_pos_as_xyz
x,y,z
x,-y+1/2,-z
-x,-y,z
-x,y+1/2,-z
-x,-y,-z
-x,y-1/2,z
x,y,-z
x,-y-1/2,z
x+1/2,y+1/2,z+1/2
x+1/2,-y+1,-z+1/2
-x+1/2,-y+1/2,z+1/2
-x+1/2,y+1,-z+1/2
-x+1/2,-y+1/2,-z+1/2
-x+1/2,y,z+1/2
x+1/2,y+1/2,-z+1/2
x+1/2,-y,z+1/2

loop_
_atom_site_label
_atom_site_type_symbol
_atom_site_fract_x
_atom_site_fract_y
_atom_site_fract_z
_atom_site_occupancy
_atom_site_U_iso_or_equiv
In1 In+2 0 0 0 1.158 0.0
O2 O-2 0.0479 0.1366 0 1.069 0.0
O1 O-2 0.25 0.992 0.25 1.01 0.0
O3 O-2 0.6327 0.25 0.1253 0.479 0.0
In2 In+2 0.5576 0.25 0.4624 0.561 0.0
Ba1 Ba+2 0.5121 0.6097 0 1.056 0.0
